data_8105925
loop_
_publ_author_name
'Zeng, Dai'
'Xing, Ai-Ping'

_publ_section_title
;
 Crystal structure of
 (Z)-6-(dimethylamino)-3,3-bis(4-(dimethylamino)phenyl)-2-(2-(quinoxalin-2-ylmethylene)hydrazinyl)-2,3-dihydroinden-1-one,
 C35H35N7O
;
_journal_issue 5
_journal_name_full 'Zeitschrift f\"ur Kristallographie - New Crystal Structures'
_journal_page_first 1023
_journal_page_last 1025
_journal_paper_doi 10.1515/ncrs-2019-0238
_journal_volume 234
_journal_year 2019
_chemical_formula_moiety 'C35 H35 N7 O'
_chemical_formula_sum 'C35 H35 N7 O'
_chemical_formula_weight 569.70
_space_group_crystal_system triclinic
_space_group_IT_number 2
_space_group_name_Hall '-P 1'
_space_group_name_H-M_alt 'P -1'
_atom_sites_solution_hydrogens geom
_cell_angle_alpha 109.210(3)
_cell_angle_beta 96.833(3)
_cell_angle_gamma 107.594(3)
_cell_formula_units_Z 2
_cell_length_a 10.2870(3)
_cell_length_b 11.9918(4)
_cell_length_c 13.8995(5)
_cell_measurement_reflns_used 5313
_cell_measurement_temperature 110(1)
_cell_measurement_theta_max 71.2700
_cell_measurement_theta_min 4.6260
_cell_volume 1497.29(10)
_computing_cell_refinement 'CrysAlis^Pro^ [1] 2018)'
_computing_data_collection 'CrysAlis^Pro^ [1] 2018)'
_computing_data_reduction 'CrysAlis^Pro^ [1] 2018)'
_computing_molecular_graphics 'Olex2 [2]'
_computing_publication_material 'Olex2 [2]'
_computing_structure_refinement 'ShelXL-2015 [3]'
_computing_structure_solution 'ShelXT-2015 [4]'
_diffrn_ambient_environment N~2~
_diffrn_ambient_temperature 110(1)
_diffrn_detector 'CCD plate'
_diffrn_detector_area_resol_mean 5.2137
_diffrn_detector_type AtlasS2
_diffrn_measured_fraction_theta_full 0.994
_diffrn_measured_fraction_theta_max 0.965
_diffrn_measurement_details
;
List of Runs (angles in degrees, time in seconds):

  # Type    Start    End  Width  t~exp~   \w     \q     \k     \f   Frames
--------------------------------------------------------------------------
  1  \w   -113.00 -24.00   1.00    1.00    --  -40.81 -57.00  30.00   89
  2  \w    -90.00 -51.00   1.00    1.00    --  -40.81 -38.00-180.00   39
  3  \w    -90.00  -2.00   1.00    1.00    --  -40.81 125.00-120.00   88
  4  \w    -63.00  33.00   1.00    1.00    --  -40.81  38.00-180.00   96
  5  \w     34.00  59.00   1.00    1.00    --   40.81 -99.00-180.00   25
  6  \w     35.00 128.00   1.00    3.00    --  100.91 -61.00 -60.00   93
  7  \w     40.00 117.00   1.00    3.00    --  100.91-125.00 -90.00   77
  8  \w    114.00 167.00   1.00    3.00    --  100.91 125.00  60.00   53
  9  \w     91.00 117.00   1.00    3.00    --  100.91-125.00  30.00   26
 10  \w     72.00 130.00   1.00    3.00    --  100.91  61.00 -90.00   58
 11  \w     30.00  79.00   1.00    3.00    --  100.91 -30.00 120.00   49
 12  \w     56.00 117.00   1.00    3.00    --  100.91 -30.00  30.00   61
 13  \w     95.00 130.00   1.00    3.00    --  100.91 125.00-150.00   35
 14  \w     91.00 116.00   1.00    3.00    --  100.91-125.00 120.00   25
 15  \w    116.00 163.00   1.00    3.00    --  100.91  45.00 120.00   47
 16  \w     78.00 173.00   1.00    3.00    --  100.91  30.00  30.00   95
 17  \w     27.00 132.00   1.00    3.00    --  100.91 -77.00  60.00  105
;
_diffrn_measurement_device 'four-circle diffractometer'
_diffrn_measurement_device_type 'SuperNova, Dual, Cu at home/near, AtlasS2'
_diffrn_measurement_method '\w scans'
_diffrn_orient_matrix_type 'CrysAlisPro convention (1999,Acta A55,543-557)'
_diffrn_orient_matrix_UB_11 -0.0549071000
_diffrn_orient_matrix_UB_12 -0.0991557000
_diffrn_orient_matrix_UB_13 -0.1136311000
_diffrn_orient_matrix_UB_21 0.0290187000
_diffrn_orient_matrix_UB_22 0.1072591000
_diffrn_orient_matrix_UB_23 -0.0414996000
_diffrn_orient_matrix_UB_31 0.1495653000
_diffrn_orient_matrix_UB_32 0.0003795000
_diffrn_orient_matrix_UB_33 -0.0018752000
_diffrn_radiation_monochromator mirror
_diffrn_radiation_probe x-ray
_diffrn_radiation_type CuK\a
_diffrn_radiation_wavelength 1.54184
_diffrn_reflns_av_R_equivalents 0.0244
_diffrn_reflns_av_unetI/netI 0.0334
_diffrn_reflns_Laue_measured_fraction_full 0.994
_diffrn_reflns_Laue_measured_fraction_max 0.965
_diffrn_reflns_limit_h_max 12
_diffrn_reflns_limit_h_min -10
_diffrn_reflns_limit_k_max 14
_diffrn_reflns_limit_k_min -14
_diffrn_reflns_limit_l_max 17
_diffrn_reflns_limit_l_min -16
_diffrn_reflns_number 10105
_diffrn_reflns_point_group_measured_fraction_full 0.994
_diffrn_reflns_point_group_measured_fraction_max 0.965
_diffrn_reflns_theta_full 67.684
_diffrn_reflns_theta_max 71.546
_diffrn_reflns_theta_min 3.471
_diffrn_source 'micro-focus sealed X-ray tube'
_diffrn_source_type 'SuperNova (Cu) X-ray Source'
_exptl_absorpt_coefficient_mu 0.626
_exptl_absorpt_correction_T_max 1.00000
_exptl_absorpt_correction_T_min 0.85990
_exptl_absorpt_correction_type multi-scan
_exptl_absorpt_process_details
;
CrysAlisPro 1.171.39.46 (Rigaku Oxford Diffraction, 2018)
Empirical absorption correction using spherical harmonics,
 implemented in SCALE3 ABSPACK scaling algorithm.
;
_exptl_crystal_colour 'clear yellow'
_exptl_crystal_density_diffrn 1.264
_exptl_crystal_description cube
_exptl_crystal_F_000 604
_exptl_crystal_size_max 0.3
_exptl_crystal_size_mid 0.2
_exptl_crystal_size_min 0.05
_refine_diff_density_max 0.245
_refine_diff_density_min -0.208
_refine_diff_density_rms 0.040
_refine_ls_extinction_coef .
_refine_ls_extinction_method none
_refine_ls_goodness_of_fit_ref 1.016
_refine_ls_hydrogen_treatment constr
_refine_ls_matrix_type full
_refine_ls_number_parameters 394
_refine_ls_number_reflns 5642
_refine_ls_number_restraints 0
_refine_ls_restrained_S_all 1.016
_refine_ls_R_factor_all 0.0466
_refine_ls_R_factor_gt 0.0401
_refine_ls_shift/su_max 0.000
_refine_ls_shift/su_mean 0.000
_refine_ls_structure_factor_coef Fsqd
_refine_ls_weighting_details 'w=1/[\s^2^(Fo^2^)+(0.0537P)^2^+0.3971P] where P=(Fo^2^+2Fc^2^)/3'
_refine_ls_weighting_scheme calc
_refine_ls_wR_factor_gt 0.1027
_refine_ls_wR_factor_ref 0.1091
_reflns_Friedel_coverage 0.000
_reflns_Friedel_fraction_full .
_reflns_Friedel_fraction_max .
_reflns_number_gt 4888
_reflns_number_total 5642
_reflns_threshold_expression 'I > 2\s(I)'
_cod_data_source_file suppl_ncrs-2019-0238_suppl.cif
_cod_data_source_block 1
_cod_original_cell_volume 1497.32(9)
_cod_database_code 8105925
_chemical_oxdiff_formula 'C H N O Cl Fe '
_shelx_space_group_comment
;
The symmetry employed for this shelxl refinement is uniquely defined
by the following loop, which should always be used as a source of
symmetry information in preference to the above space-group names.
They are only intended as comments.
;
_reflns_odcompleteness_completeness 99.96
_reflns_odcompleteness_iscentric 1
_reflns_odcompleteness_theta 64.99
_olex2_refinement_description
;
1. Fixed Uiso
 At 1.2 times of:
  All C(H) groups
 At 1.5 times of:
  All C(H,H,H) groups
2.a Aromatic/amide H refined with riding coordinates:
 C2(H2), C3(H3), C4(H4), C5(H5), C7(H7), C9(H9), C12(H12), C16(H16), C17(H17),
 C21(H21), C22(H22), C26(H26), C27(H27), C29(H29), C30(H30), C34(H34), C35(H35)
2.b Idealised Me refined as rotating group:
 C13(H13A,H13B,H13C), C14(H14A,H14B,H14C), C23(H23A,H23B,H23C), C24(H24A,H24B,
 H24C), C32(H32A,H32B,H32C), C33(H33A,H33B,H33C)
;
_olex2_submission_special_instructions 'No special instructions were received'
_oxdiff_exptl_absorpt_empirical_details
;
Empirical correction (ABSPACK) includes:
- Absorption correction using spherical harmonics
- Frame scaling
;
_oxdiff_exptl_absorpt_empirical_full_max 1.387
_oxdiff_exptl_absorpt_empirical_full_min 0.788

loop_
_space_group_symop_operation_xyz
'x, y, z'
'-x, -y, -z'

loop_
_atom_site_label
_atom_site_type_symbol
_atom_site_fract_x
_atom_site_fract_y
_atom_site_fract_z
_atom_site_U_iso_or_equiv
_atom_site_adp_type
_atom_site_occupancy
_atom_site_site_symmetry_order
_atom_site_calc_flag
_atom_site_refinement_flags_posn
_atom_site_refinement_flags_adp
_atom_site_refinement_flags_occupancy
_atom_site_disorder_assembly
_atom_site_disorder_group
O1 O 0.22840(11) 0.82009(10) 0.23278(9) 0.0348(2) Uani 1 1 d . . . . .
N1 N 0.27066(11) 0.70328(11) 0.32885(9) 0.0242(2) Uani 1 1 d . . . . .
N2 N 0.37850(11) 0.67001(11) 0.29611(9) 0.0247(2) Uani 1 1 d . . . . .
N3 N 0.58578(12) 0.68684(11) 0.11347(9) 0.0266(2) Uani 1 1 d . . . . .
N4 N 0.67121(13) 0.52223(12) 0.19103(10) 0.0323(3) Uani 1 1 d . . . . .
N5 N -0.20647(13) 0.87367(13) 0.40611(11) 0.0355(3) Uani 1 1 d . . . . .
N6 N 0.53696(13) 0.86631(12) 0.82556(10) 0.0320(3) Uani 1 1 d . . . . .
N7 N 0.00432(14) 0.10147(12) 0.19314(11) 0.0382(3) Uani 1 1 d . . . . .
C1 C 0.67407(14) 0.63007(13) 0.07083(11) 0.0269(3) Uani 1 1 d . . . . .
C2 C 0.72297(15) 0.65301(15) -0.01439(11) 0.0326(3) Uani 1 1 d . . . . .
H2 H 0.7009 0.7111 -0.0374 0.039 Uiso 1 1 calc R . . . .
C3 C 0.80254(16) 0.58999(16) -0.06298(12) 0.0374(4) Uani 1 1 d . . . . .
H3 H 0.8349 0.6061 -0.1185 0.045 Uiso 1 1 calc R . . . .
C4 C 0.83592(16) 0.50102(17) -0.02972(12) 0.0392(4) Uani 1 1 d . . . . .
H4 H 0.8866 0.4560 -0.0655 0.047 Uiso 1 1 calc R . . . .
C5 C 0.79443(16) 0.48007(16) 0.05493(12) 0.0369(3) Uani 1 1 d . . . . .
H5 H 0.8198 0.4234 0.0781 0.044 Uiso 1 1 calc R . . . .
C6 C 0.71321(14) 0.54465(14) 0.10677(11) 0.0292(3) Uani 1 1 d . . . . .
C7 C 0.58788(14) 0.57816(14) 0.23093(11) 0.0289(3) Uani 1 1 d . . . . .
H7 H 0.5576 0.5651 0.2881 0.035 Uiso 1 1 calc R . . . .
C8 C 0.54125(13) 0.65818(13) 0.19083(10) 0.0255(3) Uani 1 1 d . . . . .
C9 C 0.43582(14) 0.70846(13) 0.22975(11) 0.0273(3) Uani 1 1 d . . . . .
H9 H 0.4113 0.7660 0.2073 0.033 Uiso 1 1 calc R . . . .
C10 C 0.19875(14) 0.76926(13) 0.29446(11) 0.0255(3) Uani 1 1 d . . . . .
C11 C 0.08425(13) 0.76643(13) 0.34900(10) 0.0250(3) Uani 1 1 d . . . . .
C12 C -0.01085(14) 0.82655(13) 0.34499(11) 0.0268(3) Uani 1 1 d . . . . .
H12 H -0.0101 0.8719 0.3021 0.032 Uiso 1 1 calc R . . . .
C13 C -0.20005(16) 0.95518(15) 0.34822(13) 0.0352(3) Uani 1 1 d . . . . .
H13A H -0.1112 1.0246 0.3756 0.053 Uiso 1 1 calc GR . . . .
H13B H -0.2747 0.9875 0.3553 0.053 Uiso 1 1 calc GR . . . .
H13C H -0.2100 0.9075 0.2754 0.053 Uiso 1 1 calc GR . . . .
C14 C -0.29188(16) 0.87889(16) 0.48167(13) 0.0372(3) Uani 1 1 d . . . . .
H14A H -0.3480 0.7943 0.4724 0.056 Uiso 1 1 calc GR . . . .
H14B H -0.3522 0.9235 0.4713 0.056 Uiso 1 1 calc GR . . . .
H14C H -0.2321 0.9224 0.5514 0.056 Uiso 1 1 calc GR . . . .
C15 C -0.10837(14) 0.81726(13) 0.40733(11) 0.0276(3) Uani 1 1 d . . . . .
C16 C -0.10262(14) 0.74783(13) 0.47194(11) 0.0280(3) Uani 1 1 d . . . . .
H16 H -0.1662 0.7413 0.5140 0.034 Uiso 1 1 calc R . . . .
C17 C -0.00563(14) 0.68949(13) 0.47455(11) 0.0264(3) Uani 1 1 d . . . . .
H17 H -0.0035 0.6454 0.5183 0.032 Uiso 1 1 calc R . . . .
C18 C 0.08834(13) 0.69764(12) 0.41102(10) 0.0238(3) Uani 1 1 d . . . . .
C19 C 0.20516(13) 0.64510(13) 0.40007(10) 0.0235(3) Uani 1 1 d . . . . .
C20 C 0.30630(13) 0.69771(13) 0.50769(10) 0.0239(3) Uani 1 1 d . . . . .
C21 C 0.40090(13) 0.82279(13) 0.55140(11) 0.0263(3) Uani 1 1 d . . . . .
H21 H 0.4126 0.8704 0.5099 0.032 Uiso 1 1 calc R . . . .
C22 C 0.47788(14) 0.87824(13) 0.65459(11) 0.0277(3) Uani 1 1 d . . . . .
H22 H 0.5410 0.9616 0.6808 0.033 Uiso 1 1 calc R . . . .
C23 C 0.58259(17) 1.00355(15) 0.87566(12) 0.0363(3) Uani 1 1 d . . . . .
H23A H 0.6495 1.0420 0.8425 0.054 Uiso 1 1 calc GR . . . .
H23B H 0.6255 1.0306 0.9487 0.054 Uiso 1 1 calc GR . . . .
H23C H 0.5029 1.0287 0.8688 0.054 Uiso 1 1 calc GR . . . .
C24 C 0.48921(19) 0.80011(16) 0.89284(12) 0.0423(4) Uani 1 1 d . . . . .
H24A H 0.3948 0.7945 0.8956 0.063 Uiso 1 1 calc GR . . . .
H24B H 0.5497 0.8457 0.9623 0.063 Uiso 1 1 calc GR . . . .
H24C H 0.4916 0.7163 0.8651 0.063 Uiso 1 1 calc GR . . . .
C25 C 0.46203(13) 0.81024(13) 0.72042(11) 0.0267(3) Uani 1 1 d . . . . .
C26 C 0.36864(14) 0.68379(14) 0.67624(11) 0.0282(3) Uani 1 1 d . . . . .
H26 H 0.3572 0.6354 0.7172 0.034 Uiso 1 1 calc R . . . .
C27 C 0.29310(14) 0.62986(13) 0.57232(11) 0.0270(3) Uani 1 1 d . . . . .
H27 H 0.2318 0.5458 0.5451 0.032 Uiso 1 1 calc R . . . .
C28 C 0.15119(13) 0.50068(13) 0.34596(10) 0.0237(3) Uani 1 1 d . . . . .
C29 C 0.24251(14) 0.43469(13) 0.34320(10) 0.0259(3) Uani 1 1 d . . . . .
H29 H 0.3371 0.4795 0.3769 0.031 Uiso 1 1 calc R . . . .
C30 C 0.19612(14) 0.30417(14) 0.29157(11) 0.0280(3) Uani 1 1 d . . . . .
H30 H 0.2600 0.2633 0.2904 0.034 Uiso 1 1 calc R . . . .
C31 C 0.05320(15) 0.23255(13) 0.24071(11) 0.0286(3) Uani 1 1 d . . . . .
C32 C 0.10360(18) 0.03867(15) 0.17626(14) 0.0418(4) Uani 1 1 d . . . . .
H32A H 0.1622 0.0702 0.1350 0.063 Uiso 1 1 calc GR . . . .
H32B H 0.0539 -0.0510 0.1397 0.063 Uiso 1 1 calc GR . . . .
H32C H 0.1609 0.0549 0.2427 0.063 Uiso 1 1 calc GR . . . .
C33 C -0.13631(19) 0.03578(16) 0.12639(15) 0.0469(4) Uani 1 1 d . . . . .
H33A H -0.2027 0.0528 0.1667 0.070 Uiso 1 1 calc GR . . . .
H33B H -0.1556 -0.0538 0.0981 0.070 Uiso 1 1 calc GR . . . .
H33C H -0.1441 0.0646 0.0700 0.070 Uiso 1 1 calc GR . . . .
C34 C -0.03738(14) 0.29960(14) 0.24259(11) 0.0287(3) Uani 1 1 d . . . . .
H34 H -0.1320 0.2555 0.2087 0.034 Uiso 1 1 calc R . . . .
C35 C 0.01083(14) 0.43017(13) 0.29380(10) 0.0261(3) Uani 1 1 d . . . . .
H35 H -0.0522 0.4717 0.2933 0.031 Uiso 1 1 calc R . . . .

loop_
_atom_site_aniso_label
_atom_site_aniso_U_11
_atom_site_aniso_U_22
_atom_site_aniso_U_33
_atom_site_aniso_U_23
_atom_site_aniso_U_13
_atom_site_aniso_U_12
O1 0.0372(5) 0.0436(6) 0.0426(6) 0.0288(5) 0.0225(5) 0.0220(5)
N1 0.0233(5) 0.0293(6) 0.0267(6) 0.0149(5) 0.0129(4) 0.0115(5)
N2 0.0203(5) 0.0277(6) 0.0263(6) 0.0098(5) 0.0091(4) 0.0083(4)
N3 0.0245(5) 0.0267(6) 0.0273(6) 0.0099(5) 0.0103(5) 0.0066(5)
N4 0.0308(6) 0.0392(7) 0.0326(6) 0.0170(5) 0.0122(5) 0.0154(5)
N5 0.0311(6) 0.0426(7) 0.0418(7) 0.0171(6) 0.0169(5) 0.0216(6)
N6 0.0302(6) 0.0329(6) 0.0296(6) 0.0110(5) 0.0035(5) 0.0098(5)
N7 0.0335(7) 0.0294(6) 0.0451(8) 0.0086(6) 0.0058(6) 0.0104(5)
C1 0.0212(6) 0.0287(7) 0.0262(7) 0.0079(5) 0.0070(5) 0.0052(5)
C2 0.0302(7) 0.0384(8) 0.0290(7) 0.0137(6) 0.0109(6) 0.0099(6)
C3 0.0308(7) 0.0514(9) 0.0278(7) 0.0132(7) 0.0133(6) 0.0122(7)
C4 0.0308(8) 0.0530(10) 0.0326(8) 0.0097(7) 0.0117(6) 0.0197(7)
C5 0.0324(8) 0.0480(9) 0.0352(8) 0.0152(7) 0.0115(6) 0.0210(7)
C6 0.0236(6) 0.0350(7) 0.0269(7) 0.0105(6) 0.0071(5) 0.0093(6)
C7 0.0279(7) 0.0337(7) 0.0282(7) 0.0145(6) 0.0110(5) 0.0110(6)
C8 0.0219(6) 0.0255(6) 0.0257(7) 0.0086(5) 0.0076(5) 0.0048(5)
C9 0.0268(7) 0.0284(7) 0.0296(7) 0.0132(6) 0.0111(5) 0.0102(6)
C10 0.0249(6) 0.0269(7) 0.0276(7) 0.0122(6) 0.0104(5) 0.0098(5)
C11 0.0231(6) 0.0262(7) 0.0249(6) 0.0094(5) 0.0082(5) 0.0075(5)
C12 0.0248(6) 0.0288(7) 0.0287(7) 0.0121(6) 0.0085(5) 0.0103(5)
C13 0.0289(7) 0.0357(8) 0.0439(9) 0.0141(7) 0.0095(6) 0.0168(6)
C14 0.0281(7) 0.0410(8) 0.0426(9) 0.0106(7) 0.0155(6) 0.0159(6)
C15 0.0227(6) 0.0280(7) 0.0283(7) 0.0064(6) 0.0063(5) 0.0089(5)
C16 0.0231(6) 0.0318(7) 0.0270(7) 0.0089(6) 0.0114(5) 0.0079(5)
C17 0.0253(6) 0.0282(7) 0.0249(7) 0.0108(5) 0.0088(5) 0.0067(5)
C18 0.0209(6) 0.0250(6) 0.0243(6) 0.0088(5) 0.0070(5) 0.0068(5)
C19 0.0206(6) 0.0283(7) 0.0254(6) 0.0139(5) 0.0105(5) 0.0082(5)
C20 0.0203(6) 0.0289(7) 0.0264(7) 0.0118(5) 0.0106(5) 0.0109(5)
C21 0.0235(6) 0.0284(7) 0.0318(7) 0.0150(6) 0.0122(5) 0.0103(5)
C22 0.0221(6) 0.0275(7) 0.0328(7) 0.0111(6) 0.0086(5) 0.0081(5)
C23 0.0371(8) 0.0356(8) 0.0300(8) 0.0090(6) 0.0049(6) 0.0102(6)
C24 0.0515(10) 0.0407(9) 0.0293(8) 0.0144(7) 0.0008(7) 0.0120(7)
C25 0.0213(6) 0.0322(7) 0.0289(7) 0.0114(6) 0.0079(5) 0.0125(5)
C26 0.0267(7) 0.0327(7) 0.0293(7) 0.0158(6) 0.0089(5) 0.0113(6)
C27 0.0247(6) 0.0275(7) 0.0289(7) 0.0127(6) 0.0087(5) 0.0070(5)
C28 0.0243(6) 0.0284(7) 0.0210(6) 0.0119(5) 0.0094(5) 0.0090(5)
C29 0.0227(6) 0.0311(7) 0.0260(7) 0.0137(6) 0.0079(5) 0.0091(5)
C30 0.0270(7) 0.0330(7) 0.0303(7) 0.0156(6) 0.0109(5) 0.0140(6)
C31 0.0311(7) 0.0297(7) 0.0255(7) 0.0112(6) 0.0093(5) 0.0102(6)
C32 0.0474(9) 0.0327(8) 0.0460(9) 0.0128(7) 0.0114(7) 0.0181(7)
C33 0.0456(10) 0.0316(8) 0.0483(10) 0.0080(7) -0.0040(8) 0.0074(7)
C34 0.0222(6) 0.0332(7) 0.0275(7) 0.0101(6) 0.0054(5) 0.0076(6)
C35 0.0246(6) 0.0324(7) 0.0249(7) 0.0128(6) 0.0086(5) 0.0121(6)

loop_
_atom_type_symbol
_atom_type_description
_atom_type_scat_dispersion_real
_atom_type_scat_dispersion_imag
_atom_type_scat_source
C C 0.0181 0.0091 'International Tables Vol C Tables 4.2.6.8 and 6.1.1.4'
H H 0.0000 0.0000 'International Tables Vol C Tables 4.2.6.8 and 6.1.1.4'
N N 0.0311 0.0180 'International Tables Vol C Tables 4.2.6.8 and 6.1.1.4'
O O 0.0492 0.0322 'International Tables Vol C Tables 4.2.6.8 and 6.1.1.4'

loop_
_geom_angle_atom_site_label_1
_geom_angle_atom_site_label_2
_geom_angle_atom_site_label_3
_geom_angle
_geom_angle_site_symmetry_1
_geom_angle_site_symmetry_3
N2 N1 C10 129.14(11) . .
N2 N1 C19 116.33(10) . .
C10 N1 C19 113.85(10) . .
C9 N2 N1 121.11(12) . .
C8 N3 C1 115.99(12) . .
C7 N4 C6 116.31(13) . .
C14 N5 C13 118.44(12) . .
C15 N5 C13 119.49(12) . .
C15 N5 C14 120.22(13) . .
C24 N6 C23 114.18(12) . .
C25 N6 C23 116.79(12) . .
C25 N6 C24 116.75(12) . .
C31 N7 C32 119.35(13) . .
C31 N7 C33 118.40(13) . .
C32 N7 C33 117.86(13) . .
N3 C1 C2 119.38(13) . .
N3 C1 C6 121.70(12) . .
C6 C1 C2 118.87(13) . .
C3 C2 C1 120.20(15) . .
C2 C3 C4 120.58(14) . .
C5 C4 C3 120.57(14) . .
C4 C5 C6 119.80(15) . .
N4 C6 C1 120.77(13) . .
N4 C6 C5 119.35(14) . .
C5 C6 C1 119.87(13) . .
N4 C7 C8 123.02(13) . .
N3 C8 C7 121.99(12) . .
N3 C8 C9 116.25(12) . .
C7 C8 C9 121.70(12) . .
N2 C9 C8 117.53(12) . .
O1 C10 N1 125.81(12) . .
O1 C10 C11 128.45(13) . .
N1 C10 C11 105.73(11) . .
C12 C11 C10 127.16(12) . .
C18 C11 C10 109.27(12) . .
C18 C11 C12 123.51(12) . .
C11 C12 C15 118.39(13) . .
N5 C15 C12 121.24(13) . .
N5 C15 C16 120.85(12) . .
C12 C15 C16 117.91(12) . .
C17 C16 C15 122.23(12) . .
C16 C17 C18 119.13(13) . .
C11 C18 C17 118.81(12) . .
C11 C18 C19 111.33(11) . .
C17 C18 C19 129.82(12) . .
N1 C19 C18 99.59(10) . .
N1 C19 C20 111.06(10) . .
N1 C19 C28 109.48(10) . .
C18 C19 C20 108.66(10) . .
C18 C19 C28 113.28(10) . .
C20 C19 C28 113.88(11) . .
C21 C20 C19 121.05(12) . .
C27 C20 C19 121.18(12) . .
C27 C20 C21 117.04(12) . .
C22 C21 C20 122.00(13) . .
C21 C22 C25 120.82(13) . .
N6 C25 C22 121.30(13) . .
N6 C25 C26 121.38(13) . .
C26 C25 C22 117.32(13) . .
C27 C26 C25 120.85(13) . .
C26 C27 C20 121.94(13) . .
C29 C28 C19 121.06(12) . .
C35 C28 C19 121.61(12) . .
C35 C28 C29 117.27(12) . .
C30 C29 C28 121.81(12) . .
C29 C30 C31 120.82(13) . .
N7 C31 C30 121.37(13) . .
N7 C31 C34 121.60(13) . .
C34 C31 C30 117.02(13) . .
C35 C34 C31 121.45(13) . .
C34 C35 C28 121.61(13) . .

loop_
_geom_bond_atom_site_label_1
_geom_bond_atom_site_label_2
_geom_bond_distance
_geom_bond_site_symmetry_2
O1 C10 1.2219(17) .
N1 N2 1.3658(15) .
N1 C10 1.3856(17) .
N1 C19 1.4998(16) .
N2 C9 1.2869(18) .
N3 C1 1.3697(18) .
N3 C8 1.3226(17) .
N4 C6 1.3741(19) .
N4 C7 1.3069(19) .
N5 C13 1.449(2) .
N5 C14 1.4452(19) .
N5 C15 1.3757(18) .
N6 C23 1.454(2) .
N6 C24 1.452(2) .
N6 C25 1.3978(18) .
N7 C31 1.3856(19) .
N7 C32 1.439(2) .
N7 C33 1.444(2) .
C1 C2 1.416(2) .
C1 C6 1.414(2) .
C2 C3 1.366(2) .
C3 C4 1.407(2) .
C4 C5 1.371(2) .
C5 C6 1.409(2) .
C7 C8 1.424(2) .
C8 C9 1.4672(19) .
C10 C11 1.4726(18) .
C11 C12 1.3855(19) .
C11 C18 1.3804(19) .
C12 C15 1.4044(19) .
C15 C16 1.419(2) .
C16 C17 1.384(2) .
C17 C18 1.3881(18) .
C18 C19 1.5174(18) .
C19 C20 1.5264(18) .
C19 C28 1.5282(18) .
C20 C21 1.3940(19) .
C20 C27 1.3895(19) .
C21 C22 1.382(2) .
C22 C25 1.405(2) .
C25 C26 1.402(2) .
C26 C27 1.387(2) .
C28 C29 1.3958(19) .
C28 C35 1.3910(19) .
C29 C30 1.386(2) .
C30 C31 1.410(2) .
C31 C34 1.400(2) .
C34 C35 1.385(2) .
